data_1512271
loop_
_publ_author_name
'Ma, Xinghua'
'Banwell, Martin G.'
'Willis, Anthony C.'

_publ_section_title
;
 Chemoenzymatic total synthesis of the phytotoxic geranylcyclohexentriol
 (-)-phomentrioloxin.
;
_journal_issue 8
_journal_name_full 'Journal of natural products'
_journal_page_first 1514
_journal_page_last 1518
_journal_paper_doi 10.1021/np4002866
_journal_volume 76
_journal_year 2013
_chemical_absolute_configuration ad
_chemical_compound_source local
_chemical_formula_moiety 'C19 H35 I O4 Si'
_chemical_formula_sum 'C19 H35 I O4 Si'
_chemical_formula_weight 482.47
_space_group_IT_number 4
_symmetry_cell_setting monoclinic
_symmetry_space_group_name_Hall 'P 2yb'
_symmetry_space_group_name_H-M 'P 1 21 1'
_atom_sites_solution_hydrogens geom
_atom_sites_solution_primary direct
_audit_creation_date 12-10-03
_audit_creation_method CRYSTALS_ver_14.11
_audit_update_record
;
2012-10-04 - Report on C19 H35 I O4 Si 
             by Anthony C. Willis
             for   Xinghua Ma and Martin Banwell

2012-10-04 - passes checkcif tests with minor warnings  
;
_cell_angle_alpha 90
_cell_angle_beta 90.1171(9)
_cell_angle_gamma 90
_cell_formula_units_Z 4
_cell_length_a 9.5122(2)
_cell_length_b 15.1148(2)
_cell_length_c 16.0879(3)
_cell_measurement_reflns_used 30386
_cell_measurement_temperature 200
_cell_measurement_theta_max 30
_cell_measurement_theta_min 2.6
_cell_volume 2313.03(7)
_computing_cell_refinement 'DENZO/SCALEPACK (Otwinowski & Minor, 1997)'
_computing_data_collection 'COLLECT (Nonius, 2001).'
_computing_data_reduction 'DENZO/SCALEPACK (Otwinowski & Minor, 1997)'
_computing_molecular_graphics
; 
ORTEP-II (Johnson 1976) in teXsan (MSC, 1992-1997)
;
_computing_publication_material 'CRYSTALS (Betteridge et al., 2003)'
_computing_structure_refinement 'CRYSTALS (Betteridge et al., 2003)'
_computing_structure_solution 'SIR92 (Altomare et al., 1994)'
_diffrn_ambient_temperature 200
_diffrn_measured_fraction_theta_full 0.998
_diffrn_measured_fraction_theta_max 0.998
_diffrn_measurement_device Area
_diffrn_measurement_device_type 'Nonius KappaCCD'
_diffrn_measurement_method ' \f and \w scans with CCD '
_diffrn_radiation_monochromator graphite
_diffrn_radiation_type 'Mo K\a'
_diffrn_radiation_wavelength 0.71073
_diffrn_reflns_av_R_equivalents 0.045
_diffrn_reflns_limit_h_max 13
_diffrn_reflns_limit_h_min -13
_diffrn_reflns_limit_k_max 21
_diffrn_reflns_limit_k_min -21
_diffrn_reflns_limit_l_max 22
_diffrn_reflns_limit_l_min -22
_diffrn_reflns_number 53779
_diffrn_reflns_theta_full 30.003
_diffrn_reflns_theta_max 30.003
_diffrn_reflns_theta_min 2.695
_diffrn_standards_number 0
_exptl_absorpt_coefficient_mu 1.454
_exptl_absorpt_correction_T_max 0.877
_exptl_absorpt_correction_T_min 0.641
_exptl_absorpt_correction_type integration
_exptl_absorpt_process_details
;
via Gaussian method (Coppens, 1970) implemented in maXus (2000)
;
_exptl_crystal_colour colourless
_exptl_crystal_density_diffrn 1.385
_exptl_crystal_density_method 'not measured'
_exptl_crystal_description needle
_exptl_crystal_F_000 992
_exptl_crystal_size_max 0.570
_exptl_crystal_size_mid 0.130
_exptl_crystal_size_min 0.100
_refine_diff_density_max 1.08
_refine_diff_density_min -1.25
_refine_ls_abs_structure_details 'Flack (1983), 6493 Friedel-pairs'
_refine_ls_abs_structure_Flack -0.024(11)
_refine_ls_extinction_method None
_refine_ls_goodness_of_fit_ref 0.9766
_refine_ls_hydrogen_treatment constr
_refine_ls_matrix_type full
_refine_ls_number_parameters 480
_refine_ls_number_reflns 13460
_refine_ls_number_restraints 34
_refine_ls_R_factor_all 0.0508
_refine_ls_R_factor_gt 0.0351
_refine_ls_shift/su_max 0.0215548
_refine_ls_shift/su_mean 0.0005576
_refine_ls_structure_factor_coef Fsqd
_refine_ls_weighting_details
;
 Method= Modified Sheldrick 
 w=1/[\s^2^(F^2^) + ( 0.03P)^2^ + 1.26P] 
 ,where P=(max(Fo^2^,0) + 2Fc^2^)/3 
;
_refine_ls_weighting_scheme calc
_refine_ls_wR_factor_all 0.0790
_refine_ls_wR_factor_gt 0.0729
_refine_ls_wR_factor_ref 0.0790
_reflns_limit_h_max 13
_reflns_limit_h_min -13
_reflns_limit_k_max 21
_reflns_limit_k_min -21
_reflns_limit_l_max 22
_reflns_limit_l_min 0
_reflns_number_gt 10768
_reflns_number_total 13460
_reflns_threshold_expression I>2.0\s(I)
_oxford_diffrn_Wilson_B_factor 3.32
_oxford_diffrn_Wilson_scale 8.36
_oxford_refine_ls_r_factor_ref 0.0508
_oxford_refine_ls_scale 0.3949(2)
_oxford_reflns_number_all 13460
_oxford_reflns_threshold_expression_ref I>-10.0\s(I)
_oxford_structure_analysis_title '10021501 ban1234a'
_cod_data_source_file np4002866_si_003.cif
_cod_data_source_block ban1234a
_cod_depositor_comments
;
The following automatic conversions were performed:

'_symmetry_cell_setting' value 'Monoclinic' changed to 'monoclinic'
according to /home/saulius/struct/CIF-dictionaries/cif_core.dic
dictionary named 'cif_core.dic' version 2.4.2 from 2011-04-26.

Automatic conversion script
Id: cif_fix_values 1891 2012-01-12 08:04:46Z andrius 
;
_cod_original_sg_symbol_H-M 'P 1 21 1 '
_cod_database_code 1512271

loop_
_symmetry_equiv_pos_as_xyz
x,y,z
-x,y+1/2,-z

loop_
_atom_site_label
_atom_site_type_symbol
_atom_site_fract_x
_atom_site_fract_y
_atom_site_fract_z
_atom_site_U_iso_or_equiv
_atom_site_occupancy
_atom_site_adp_type
_atom_site_refinement_flags_posn
_atom_site_refinement_flags_adp
_atom_site_refinement_flags_occupancy
I1 I 0.48342(2) 0.12878(5) 0.860124(12) 0.0517 1.0000 Uani . . .
I2 I 0.48284(2) 0.13431(5) 0.349318(11) 0.0452 1.0000 Uani . . .
Si1 Si 0.05404(9) 0.47377(7) 0.90852(5) 0.0354 1.0000 Uani . . .
Si2 Si 0.05040(9) 0.47696(8) 0.39591(5) 0.0389 1.0000 Uani D . .
O1 O 0.4853(4) 0.25182(16) 0.68027(14) 0.0734 1.0000 Uani . . .
O2 O 0.4095(2) 0.39243(14) 0.66428(12) 0.0408 1.0000 Uani . . .
O3 O 0.5087(2) 0.45495(17) 0.87246(18) 0.0418 1.0000 Uani . . .
O4 O 0.2172(2) 0.43529(13) 0.90206(12) 0.0353 1.0000 Uani . . .
O21 O 0.5598(2) 0.27219(16) 0.18684(13) 0.0450 1.0000 Uani . . .
O22 O 0.4348(2) 0.40079(13) 0.17135(12) 0.0367 1.0000 Uani . . .
O23 O 0.5078(2) 0.45768(18) 0.38463(16) 0.0430 1.0000 Uani . . .
O24 O 0.2127(2) 0.43692(14) 0.39613(12) 0.0387 1.0000 Uani . . .
C1 C 0.5187(3) 0.29524(19) 0.75583(18) 0.0382 1.0000 Uani . . .
C2 C 0.4904(3) 0.39415(19) 0.73807(19) 0.0354 1.0000 Uani . . .
C3 C 0.4119(3) 0.44405(19) 0.80579(18) 0.0333 1.0000 Uani . . .
C4 C 0.2821(3) 0.39199(17) 0.83330(16) 0.0313 1.0000 Uani . . .
C5 C 0.3219(3) 0.29930(18) 0.85846(17) 0.0340 1.0000 Uani . . .
C6 C 0.4287(3) 0.25780(16) 0.82408(16) 0.0299 1.0000 Uani . . .
C7 C 0.4497(5) 0.3155(3) 0.6192(2) 0.0496 1.0000 Uani . . .
C8 C 0.3258(5) 0.2837(3) 0.5700(3) 0.0802 1.0000 Uani . . .
C9 C 0.5767(5) 0.3334(3) 0.5646(3) 0.0749 1.0000 Uani . . .
C10 C 0.5036(4) 0.5398(2) 0.9094(2) 0.0547 1.0000 Uani . . .
C11 C 0.0131(4) 0.5384(2) 0.8122(2) 0.0570 1.0000 Uani . . .
C12 C 0.1019(5) 0.6227(3) 0.8043(2) 0.0783 1.0000 Uani . . .
C13 C -0.1417(5) 0.5617(3) 0.8004(3) 0.0876 1.0000 Uani . . .
C14 C 0.0590(3) 0.5468(2) 1.0031(2) 0.0429 1.0000 Uani . . .
C15 C -0.0878(4) 0.5736(3) 1.0335(3) 0.0671 1.0000 Uani . . .
C16 C 0.1478(4) 0.5110(3) 1.0753(2) 0.0592 1.0000 Uani . . .
C17 C -0.0734(4) 0.3781(2) 0.9202(2) 0.0532 1.0000 Uani . . .
C18 C -0.0463(4) 0.3209(2) 0.9963(3) 0.0678 1.0000 Uani . . .
C19 C -0.0812(5) 0.3208(3) 0.8423(3) 0.0801 1.0000 Uani . . .
C21 C 0.5469(3) 0.31090(19) 0.26660(17) 0.0335 1.0000 Uani . . .
C22 C 0.5114(3) 0.40767(18) 0.24725(18) 0.0320 1.0000 Uani . . .
C23 C 0.4216(3) 0.45392(19) 0.31200(17) 0.0315 1.0000 Uani . . .
C24 C 0.2880(3) 0.40091(17) 0.32725(17) 0.0311 1.0000 Uani . . .
C25 C 0.3208(3) 0.30495(18) 0.34515(17) 0.0330 1.0000 Uani . . .
C26 C 0.4364(3) 0.26631(17) 0.31845(15) 0.0291 1.0000 Uani . . .
C27 C 0.4818(4) 0.3239(2) 0.1281(3) 0.0423 1.0000 Uani . . .
C28 C 0.3552(4) 0.2749(2) 0.0973(3) 0.0601 1.0000 Uani . . .
C29 C 0.5827(5) 0.3493(3) 0.0587(2) 0.0664 1.0000 Uani . . .
C30 C 0.5069(5) 0.5405(2) 0.4244(3) 0.0647 1.0000 Uani . . .
C31 C 0.0408(4) 0.5711(2) 0.3200(2) 0.0520 1.0000 Uani . . .
C32 C 0.1276(5) 0.6523(3) 0.3464(3) 0.0861 1.0000 Uani . . .
C33 C -0.1101(5) 0.5992(3) 0.2968(3) 0.0779 1.0000 Uani . . .
C34 C 0.0180(8) 0.4958(5) 0.5090(4) 0.0578 0.683(11) Uani D U P
C35 C 0.1408(7) 0.5424(5) 0.5528(4) 0.0701 0.683(11) Uani D U P
C36 C -0.1175(14) 0.5431(8) 0.5270(11) 0.1120 0.683(11) Uani D U P
C37 C -0.0812(4) 0.3898(3) 0.3604(3) 0.0604 1.0000 Uani . . .
C38 C -0.0856(5) 0.3091(3) 0.4158(4) 0.1016 1.0000 Uani . . .
C39 C -0.0622(4) 0.3624(3) 0.2691(3) 0.0769 1.0000 Uani . . .
C341 C 0.0417(17) 0.5366(9) 0.5027(7) 0.0526 0.317(11) Uani D U P
C351 C 0.1099(18) 0.4827(12) 0.5749(8) 0.0789 0.317(11) Uani D U P
C361 C -0.106(3) 0.5643(10) 0.528(2) 0.1096 0.317(11) Uani D U P
H11 H 0.6150 0.2861 0.7690 0.0475 1.0000 Uiso R . .
H21 H 0.5769 0.4234 0.7273 0.0416 1.0000 Uiso R . .
H31 H 0.3841 0.5004 0.7855 0.0402 1.0000 Uiso R . .
H41 H 0.2170 0.3896 0.7885 0.0379 1.0000 Uiso R . .
H51 H 0.2689 0.2700 0.9002 0.0410 1.0000 Uiso R . .
H81 H 0.3015 0.3262 0.5289 0.0962 1.0000 Uiso R . .
H82 H 0.2480 0.2747 0.6060 0.0962 1.0000 Uiso R . .
H83 H 0.3497 0.2295 0.5438 0.0962 1.0000 Uiso R . .
H91 H 0.5543 0.3760 0.5233 0.0897 1.0000 Uiso R . .
H92 H 0.6511 0.3550 0.5985 0.0897 1.0000 Uiso R . .
H93 H 0.6051 0.2798 0.5387 0.0897 1.0000 Uiso R . .
H101 H 0.5705 0.5427 0.9533 0.0644 1.0000 Uiso R . .
H102 H 0.4121 0.5497 0.9310 0.0644 1.0000 Uiso R . .
H103 H 0.5246 0.5838 0.8691 0.0644 1.0000 Uiso R . .
H111 H 0.0383 0.5019 0.7665 0.0706 1.0000 Uiso R . .
H121 H 0.1982 0.6077 0.8114 0.0895 1.0000 Uiso R . .
H122 H 0.0746 0.6634 0.8462 0.0895 1.0000 Uiso R . .
H123 H 0.0886 0.6488 0.7512 0.0895 1.0000 Uiso R . .
H131 H -0.1965 0.5093 0.8047 0.1017 1.0000 Uiso R . .
H132 H -0.1695 0.6023 0.8423 0.1017 1.0000 Uiso R . .
H133 H -0.1556 0.5876 0.7473 0.1017 1.0000 Uiso R . .
H141 H 0.1040 0.5999 0.9860 0.0506 1.0000 Uiso R . .
H151 H -0.1403 0.5961 0.9879 0.0805 1.0000 Uiso R . .
H152 H -0.0796 0.6179 1.0751 0.0805 1.0000 Uiso R . .
H153 H -0.1344 0.5234 1.0559 0.0805 1.0000 Uiso R . .
H161 H 0.2381 0.4949 1.0552 0.0720 1.0000 Uiso R . .
H162 H 0.1576 0.5549 1.1172 0.0720 1.0000 Uiso R . .
H163 H 0.1028 0.4604 1.0980 0.0720 1.0000 Uiso R . .
H171 H -0.1641 0.4034 0.9273 0.0617 1.0000 Uiso R . .
H181 H -0.0428 0.3577 1.0442 0.0772 1.0000 Uiso R . .
H182 H -0.1192 0.2785 1.0025 0.0772 1.0000 Uiso R . .
H183 H 0.0412 0.2914 0.9899 0.0772 1.0000 Uiso R . .
H191 H -0.0994 0.3574 0.7955 0.0934 1.0000 Uiso R . .
H192 H -0.1543 0.2783 0.8476 0.0934 1.0000 Uiso R . .
H193 H 0.0060 0.2912 0.8350 0.0934 1.0000 Uiso R . .
H211 H 0.6344 0.3083 0.2951 0.0411 1.0000 Uiso R . .
H221 H 0.5952 0.4404 0.2382 0.0383 1.0000 Uiso R . .
H231 H 0.3988 0.5120 0.2938 0.0374 1.0000 Uiso R . .
H241 H 0.2299 0.4042 0.2793 0.0371 1.0000 Uiso R . .
H251 H 0.2561 0.2712 0.3770 0.0391 1.0000 Uiso R . .
H281 H 0.3048 0.3104 0.0587 0.0718 1.0000 Uiso R . .
H282 H 0.2962 0.2610 0.1430 0.0718 1.0000 Uiso R . .
H283 H 0.3846 0.2218 0.0709 0.0718 1.0000 Uiso R . .
H291 H 0.5355 0.3838 0.0180 0.0840 1.0000 Uiso R . .
H292 H 0.6582 0.3825 0.0816 0.0840 1.0000 Uiso R . .
H293 H 0.6184 0.2970 0.0337 0.0840 1.0000 Uiso R . .
H301 H 0.5658 0.5377 0.4721 0.0794 1.0000 Uiso R . .
H302 H 0.5410 0.5847 0.3876 0.0794 1.0000 Uiso R . .
H303 H 0.4138 0.5550 0.4409 0.0794 1.0000 Uiso R . .
H311 H 0.0824 0.5505 0.2700 0.0645 1.0000 Uiso R . .
H321 H 0.2202 0.6337 0.3599 0.0969 1.0000 Uiso R . .
H322 H 0.0853 0.6783 0.3939 0.0969 1.0000 Uiso R . .
H323 H 0.1312 0.6946 0.3027 0.0969 1.0000 Uiso R . .
H331 H -0.1625 0.5488 0.2796 0.0907 1.0000 Uiso R . .
H332 H -0.1534 0.6249 0.3442 0.0907 1.0000 Uiso R . .
H333 H -0.1075 0.6412 0.2530 0.0907 1.0000 Uiso R . .
H371 H -0.1712 0.4167 0.3642 0.0688 1.0000 Uiso R . .
H381 H -0.0981 0.3282 0.4716 0.0996 1.0000 Uiso R . .
H382 H 0.0007 0.2778 0.4113 0.0996 1.0000 Uiso R . .
H383 H -0.1610 0.2713 0.4004 0.0996 1.0000 Uiso R . .
H391 H -0.0613 0.4142 0.2357 0.0822 1.0000 Uiso R . .
H392 H 0.0243 0.3317 0.2629 0.0822 1.0000 Uiso R . .
H393 H -0.1374 0.3251 0.2521 0.0822 1.0000 Uiso R . .
H341 H 0.0105 0.4389 0.5337 0.0691 0.683 Uiso R . .
H351 H 0.1188 0.5503 0.6099 0.0840 0.683 Uiso R . .
H352 H 0.1564 0.5984 0.5277 0.0840 0.683 Uiso R . .
H353 H 0.2231 0.5072 0.5479 0.0840 0.683 Uiso R . .
H361 H -0.1273 0.5505 0.5853 0.1326 0.683 Uiso R . .
H362 H -0.1172 0.5994 0.5008 0.1326 0.683 Uiso R . .
H363 H -0.1938 0.5090 0.5063 0.1326 0.683 Uiso R . .
H3411 H 0.0957 0.5892 0.4973 0.0632 0.317 Uiso R . .
H3511 H 0.1025 0.5152 0.6252 0.0948 0.317 Uiso R . .
H3512 H 0.2062 0.4722 0.5628 0.0948 0.317 Uiso R . .
H3513 H 0.0623 0.4277 0.5806 0.0948 0.317 Uiso R . .
H3611 H -0.1023 0.5929 0.5804 0.1297 0.317 Uiso R . .
H3612 H -0.1424 0.6041 0.4875 0.1297 0.317 Uiso R . .
H3613 H -0.1653 0.5139 0.5314 0.1297 0.317 Uiso R . .

loop_
_atom_site_aniso_label
_atom_site_aniso_U_11
_atom_site_aniso_U_22
_atom_site_aniso_U_33
_atom_site_aniso_U_23
_atom_site_aniso_U_13
_atom_site_aniso_U_12
I1 0.08083(16) 0.03166(14) 0.04280(10) 0.00696(13) 0.01243(9) 0.01681(12)
I2 0.06495(13) 0.02971(12) 0.04094(9) 0.00452(13) 0.00429(8) 0.00823(10)
Si1 0.0385(4) 0.0302(4) 0.0375(4) -0.0048(3) 0.0018(3) 0.0058(3)
Si2 0.0398(5) 0.0395(4) 0.0374(4) 0.0006(4) 0.0067(3) 0.0092(4)
O1 0.158(3) 0.0344(12) 0.0280(11) 0.0023(9) 0.0161(14) 0.0232(15)
O2 0.0591(14) 0.0334(10) 0.0300(10) 0.0015(8) 0.0002(9) 0.0082(9)
O3 0.0479(14) 0.0362(12) 0.0414(13) -0.0059(11) -0.0107(11) -0.0066(10)
O4 0.0374(11) 0.0363(10) 0.0323(10) -0.0045(8) 0.0029(8) 0.0074(8)
O21 0.0577(14) 0.0444(13) 0.0330(11) 0.0029(9) 0.0095(10) 0.0182(11)
O22 0.0492(12) 0.0342(10) 0.0267(9) 0.0030(7) 0.0001(8) 0.0050(9)
O23 0.0524(15) 0.0365(13) 0.0402(15) -0.0070(10) -0.0143(11) -0.0024(10)
O24 0.0408(11) 0.0416(11) 0.0337(10) -0.0018(8) 0.0067(8) 0.0086(9)
C1 0.0398(17) 0.0374(15) 0.0376(15) 0.0060(12) 0.0099(12) 0.0105(12)
C2 0.0391(16) 0.0343(16) 0.0327(15) 0.0029(12) 0.0044(12) -0.0004(13)
C3 0.0427(17) 0.0269(12) 0.0303(14) 0.0008(11) -0.0018(12) 0.0029(11)
C4 0.0340(14) 0.0299(12) 0.0301(13) -0.0050(10) 0.0004(11) 0.0033(11)
C5 0.0401(15) 0.0293(13) 0.0326(13) -0.0007(10) 0.0086(11) 0.0000(11)
C6 0.0408(15) 0.0209(11) 0.0280(12) 0.0027(9) -0.0009(11) 0.0034(10)
C7 0.081(3) 0.0357(18) 0.0316(17) 0.0030(13) 0.0152(19) 0.0070(18)
C8 0.116(4) 0.065(3) 0.059(2) -0.021(2) -0.001(2) -0.008(3)
C9 0.104(4) 0.074(3) 0.048(2) 0.0089(19) 0.035(2) 0.013(3)
C10 0.065(2) 0.0434(18) 0.056(2) -0.0179(15) -0.0032(18) -0.0083(16)
C11 0.068(2) 0.061(2) 0.0422(18) 0.0000(15) -0.0001(17) 0.0291(19)
C12 0.106(3) 0.059(3) 0.070(2) 0.025(2) 0.014(2) 0.026(3)
C13 0.081(3) 0.106(4) 0.076(3) 0.011(3) -0.015(3) 0.045(3)
C14 0.0483(19) 0.0373(15) 0.0431(16) -0.0081(12) 0.0089(14) 0.0032(13)
C15 0.065(3) 0.071(3) 0.065(2) -0.026(2) 0.014(2) 0.013(2)
C16 0.065(2) 0.070(2) 0.0426(19) -0.0123(17) 0.0016(16) 0.0041(19)
C17 0.0417(19) 0.0452(18) 0.073(2) -0.0113(17) -0.0023(17) 0.0007(14)
C18 0.061(2) 0.048(2) 0.095(3) 0.007(2) 0.012(2) -0.0097(18)
C19 0.059(3) 0.061(3) 0.119(4) -0.032(3) -0.017(3) -0.005(2)
C21 0.0296(14) 0.0382(14) 0.0327(14) 0.0026(11) 0.0040(11) 0.0030(11)
C22 0.0301(15) 0.0324(14) 0.0335(15) 0.0024(12) 0.0023(11) -0.0032(12)
C23 0.0338(15) 0.0287(13) 0.0319(14) 0.0001(10) -0.0035(11) -0.0019(11)
C24 0.0299(14) 0.0320(13) 0.0315(13) -0.0027(10) 0.0025(10) 0.0049(11)
C25 0.0360(15) 0.0305(13) 0.0326(13) -0.0002(10) 0.0065(11) -0.0052(11)
C26 0.0354(14) 0.0251(11) 0.0267(12) 0.0016(9) -0.0032(10) 0.0014(10)
C27 0.060(2) 0.0382(18) 0.0291(16) 0.0015(14) 0.0104(15) 0.0078(15)
C28 0.070(3) 0.0442(18) 0.066(2) -0.0120(17) -0.0111(19) -0.0003(18)
C29 0.087(3) 0.067(2) 0.046(2) 0.0120(18) 0.025(2) 0.014(2)
C30 0.074(3) 0.047(2) 0.072(3) -0.0237(19) -0.025(2) 0.0021(18)
C31 0.060(2) 0.0444(18) 0.0512(19) 0.0042(15) -0.0028(17) 0.0097(16)
C32 0.092(3) 0.047(2) 0.119(4) 0.016(2) -0.017(3) 0.000(2)
C33 0.076(3) 0.075(3) 0.082(3) 0.015(2) -0.020(2) 0.026(2)
C34 0.063(4) 0.069(5) 0.041(3) -0.007(3) 0.014(2) 0.007(4)
C35 0.074(4) 0.084(5) 0.052(4) -0.025(3) 0.006(3) -0.001(4)
C36 0.070(5) 0.197(9) 0.069(4) -0.039(5) 0.025(4) 0.040(5)
C37 0.041(2) 0.058(2) 0.082(3) 0.0042(19) 0.0133(18) -0.0003(16)
C38 0.072(3) 0.073(3) 0.161(6) 0.045(3) 0.020(3) -0.006(2)
C39 0.052(2) 0.074(3) 0.105(4) -0.031(3) 0.007(2) -0.014(2)
C341 0.051(7) 0.066(8) 0.040(5) -0.002(6) 0.016(5) 0.019(7)
C351 0.085(8) 0.105(9) 0.047(6) -0.005(6) 0.006(6) 0.030(7)
C361 0.072(8) 0.184(11) 0.073(7) -0.029(8) 0.010(7) 0.042(8)

loop_
_atom_type_symbol
_atom_type_scat_dispersion_real
_atom_type_scat_dispersion_imag
_atom_type_scat_Cromer_Mann_a1
_atom_type_scat_Cromer_Mann_b1
_atom_type_scat_Cromer_Mann_a2
_atom_type_scat_Cromer_Mann_b2
_atom_type_scat_Cromer_Mann_a3
_atom_type_scat_Cromer_Mann_b3
_atom_type_scat_Cromer_Mann_a4
_atom_type_scat_Cromer_Mann_b4
_atom_type_scat_Cromer_Mann_c
_atom_type_scat_source
C 0.0033 0.0016 2.3100 20.8439 1.0200 10.2075 1.5886 0.5687 0.8650 51.6512 0.2156 'International Tables Vol C 4.2.6.8 and 6.1.1.4'
H 0.0000 0.0000 0.4930 10.5109 0.3229 26.1257 0.1402 3.1424 0.0408 57.7998 0.0030 'International Tables Vol C 4.2.6.8 and 6.1.1.4'
I -0.4742 1.8119 20.1472 4.3470 18.9949 0.3814 7.5138 27.7660 2.2735 66.8776 4.0712 'International Tables Vol C 4.2.6.8 and 6.1.1.4'
O 0.0106 0.0060 3.0485 13.2771 2.2868 5.7011 1.5463 0.3239 0.8670 32.9089 0.2508 'International Tables Vol C 4.2.6.8 and 6.1.1.4'
Si 0.0817 0.0704 6.2915 2.4386 3.0353 32.3337 1.9891 0.6785 1.5410 81.6937 1.1407 'International Tables Vol C 4.2.6.8 and 6.1.1.4'

loop_
_exptl_crystal_face_index_h
_exptl_crystal_face_index_k
_exptl_crystal_face_index_l
_exptl_crystal_face_perp_dist
1 0 0 0.100
-1 0 0 0.001
0 0 1 0.030
0 0 -1 0.100
0 1 0 0.300
0 -1 0 0.270
0 1 -2 0.154
-4 3 0 0.049
-3 0 -2 0.024
-1 -4 -1 0.232

loop_
_geom_angle_atom_site_label_1
_geom_angle_atom_site_label_2
_geom_angle_atom_site_label_3
_geom_angle
_geom_angle_publ_flag
O4 Si1 C11 108.88(14) yes
O4 Si1 C14 103.54(13) yes
C11 Si1 C14 111.63(16) yes
O4 Si1 C17 109.69(13) yes
C11 Si1 C17 110.36(18) yes
C14 Si1 C17 112.48(16) yes
O24 Si2 C31 108.77(14) yes
O24 Si2 C34 102.1(3) yes
C31 Si2 C34 120.7(3) yes
O24 Si2 C37 111.08(14) yes
C31 Si2 C37 107.34(17) yes
C34 Si2 C37 106.8(3) yes
O24 Si2 C341 102.0(5) yes
C31 Si2 C341 102.8(4) yes
C37 Si2 C341 123.9(5) yes
C1 O1 C7 109.5(2) yes
C2 O2 C7 107.3(2) yes
C3 O3 C10 113.6(3) yes
Si1 O4 C4 127.95(17) yes
C21 O21 C27 109.1(2) yes
C22 O22 C27 108.5(2) yes
C23 O23 C30 113.8(3) yes
Si2 O24 C24 127.29(18) yes
O1 C1 C2 104.5(2) yes
O1 C1 C6 109.0(3) yes
C2 C1 C6 113.6(2) yes
O1 C1 H11 109.8 no
C2 C1 H11 110.4 no
C6 C1 H11 109.4 no
C1 C2 O2 103.4(2) yes
C1 C2 C3 115.6(2) yes
O2 C2 C3 110.1(2) yes
C1 C2 H21 109.5 no
O2 C2 H21 109.0 no
C3 C2 H21 109.0 no
C2 C3 O3 106.2(2) yes
C2 C3 C4 110.5(2) yes
O3 C3 C4 111.3(2) yes
C2 C3 H31 109.6 no
O3 C3 H31 109.6 no
C4 C3 H31 109.7 no
C3 C4 O4 109.8(2) yes
C3 C4 C5 110.7(2) yes
O4 C4 C5 109.1(2) yes
C3 C4 H41 109.0 no
O4 C4 H41 108.9 no
C5 C4 H41 109.3 no
C4 C5 C6 121.6(2) yes
C4 C5 H51 119.3 no
C6 C5 H51 119.1 no
C1 C6 I1 114.21(18) yes
C1 C6 C5 124.6(2) yes
I1 C6 C5 121.2(2) yes
O2 C7 O1 105.4(3) yes
O2 C7 C8 108.7(3) yes
O1 C7 C8 109.6(4) yes
O2 C7 C9 111.4(3) yes
O1 C7 C9 109.4(4) yes
C8 C7 C9 112.2(4) yes
C7 C8 H81 109.9 no
C7 C8 H82 109.7 no
H81 C8 H82 109.5 no
C7 C8 H83 108.8 no
H81 C8 H83 109.5 no
H82 C8 H83 109.5 no
C7 C9 H91 110.3 no
C7 C9 H92 108.9 no
H91 C9 H92 109.5 no
C7 C9 H93 109.2 no
H91 C9 H93 109.5 no
H92 C9 H93 109.5 no
O3 C10 H101 109.3 no
O3 C10 H102 109.1 no
H101 C10 H102 109.5 no
O3 C10 H103 109.9 no
H101 C10 H103 109.5 no
H102 C10 H103 109.5 no
Si1 C11 C12 112.9(3) yes
Si1 C11 C13 115.0(3) yes
C12 C11 C13 109.2(3) yes
Si1 C11 H111 106.6 no
C12 C11 H111 106.2 no
C13 C11 H111 106.4 no
C11 C12 H121 108.9 no
C11 C12 H122 109.2 no
H121 C12 H122 109.5 no
C11 C12 H123 110.3 no
H121 C12 H123 109.5 no
H122 C12 H123 109.5 no
C11 C13 H131 109.2 no
C11 C13 H132 109.4 no
H131 C13 H132 109.5 no
C11 C13 H133 109.9 no
H131 C13 H133 109.5 no
H132 C13 H133 109.5 no
Si1 C14 C15 113.0(2) yes
Si1 C14 C16 114.7(2) yes
C15 C14 C16 110.6(3) yes
Si1 C14 H141 105.7 no
C15 C14 H141 106.3 no
C16 C14 H141 105.7 no
C14 C15 H151 109.1 no
C14 C15 H152 109.7 no
H151 C15 H152 109.5 no
C14 C15 H153 109.7 no
H151 C15 H153 109.5 no
H152 C15 H153 109.5 no
C14 C16 H161 109.2 no
C14 C16 H162 110.1 no
H161 C16 H162 109.5 no
C14 C16 H163 109.1 no
H161 C16 H163 109.5 no
H162 C16 H163 109.5 no
Si1 C17 C18 113.9(3) yes
Si1 C17 C19 112.4(3) yes
C18 C17 C19 110.3(3) yes
Si1 C17 H171 106.6 no
C18 C17 H171 106.5 no
C19 C17 H171 106.6 no
C17 C18 H181 109.0 no
C17 C18 H182 110.3 no
H181 C18 H182 109.5 no
C17 C18 H183 109.1 no
H181 C18 H183 109.5 no
H182 C18 H183 109.5 no
C17 C19 H191 109.2 no
C17 C19 H192 110.1 no
H191 C19 H192 109.5 no
C17 C19 H193 109.1 no
H191 C19 H193 109.5 no
H192 C19 H193 109.5 no
O21 C21 C22 103.3(2) yes
O21 C21 C26 112.3(2) yes
C22 C21 C26 112.7(2) yes
O21 C21 H211 110.0 no
C22 C21 H211 109.3 no
C26 C21 H211 109.1 no
C21 C22 O22 102.5(2) yes
C21 C22 C23 115.1(2) yes
O22 C22 C23 109.6(2) yes
C21 C22 H221 110.1 no
O22 C22 H221 109.5 no
C23 C22 H221 109.8 no
C22 C23 O23 104.9(2) yes
C22 C23 C24 109.8(2) yes
O23 C23 C24 111.5(2) yes
C22 C23 H231 110.0 no
O23 C23 H231 110.2 no
C24 C23 H231 110.2 no
C23 C24 O24 110.2(2) yes
C23 C24 C25 111.3(2) yes
O24 C24 C25 108.8(2) yes
C23 C24 H241 109.1 no
O24 C24 H241 108.5 no
C25 C24 H241 108.9 no
C24 C25 C26 122.4(2) yes
C24 C25 H251 119.0 no
C26 C25 H251 118.7 no
C21 C26 I2 114.18(18) yes
C21 C26 C25 124.6(2) yes
I2 C26 C25 121.2(2) yes
O21 C27 O22 106.6(3) yes
O21 C27 C28 111.4(3) yes
O22 C27 C28 108.1(3) yes
O21 C27 C29 107.2(3) yes
O22 C27 C29 110.5(3) yes
C28 C27 C29 112.9(4) yes
C27 C28 H281 110.0 no
C27 C28 H282 109.2 no
H281 C28 H282 109.5 no
C27 C28 H283 109.1 no
H281 C28 H283 109.5 no
H282 C28 H283 109.5 no
C27 C29 H291 110.3 no
C27 C29 H292 109.0 no
H291 C29 H292 109.5 no
C27 C29 H293 109.0 no
H291 C29 H293 109.5 no
H292 C29 H293 109.5 no
O23 C30 H301 108.9 no
O23 C30 H302 109.8 no
H301 C30 H302 109.5 no
O23 C30 H303 109.7 no
H301 C30 H303 109.5 no
H302 C30 H303 109.5 no
Si2 C31 C32 113.6(3) yes
Si2 C31 C33 114.2(3) yes
C32 C31 C33 110.3(3) yes
Si2 C31 H311 106.4 no
C32 C31 H311 105.8 no
C33 C31 H311 105.9 no
C31 C32 H321 108.8 no
C31 C32 H322 108.9 no
H321 C32 H322 109.5 no
C31 C32 H323 110.7 no
H321 C32 H323 109.5 no
H322 C32 H323 109.5 no
C31 C33 H331 109.7 no
C31 C33 H332 108.9 no
H331 C33 H332 109.5 no
C31 C33 H333 109.7 no
H331 C33 H333 109.5 no
H332 C33 H333 109.5 no
Si2 C34 C35 113.0(5) yes
Si2 C34 C36 113.8(7) yes
C35 C34 C36 110.3(7) yes
Si2 C34 H341 106.3 no
C35 C34 H341 106.4 no
C36 C34 H341 106.6 no
C34 C35 H351 109.5 no
C34 C35 H352 109.5 no
H351 C35 H352 109.5 no
C34 C35 H353 109.4 no
C34 C36 H361 109.4 no
C34 C36 H362 109.7 no
H361 C36 H362 109.5 no
C34 C36 H363 109.2 no
H361 C36 H363 109.5 no
H362 C36 H363 109.5 no
Si2 C37 C38 113.6(3) yes
Si2 C37 C39 113.3(3) yes
C38 C37 C39 110.4(4) yes
Si2 C37 H371 106.1 no
C38 C37 H371 106.3 no
C39 C37 H371 106.6 no
C37 C38 H381 108.3 no
C37 C38 H382 109.3 no
H381 C38 H382 109.5 no
C37 C38 H383 110.7 no
H381 C38 H383 109.5 no
H382 C38 H383 109.5 no
C37 C39 H391 108.6 no
C37 C39 H392 109.6 no
H391 C39 H392 109.5 no
C37 C39 H393 110.3 no
H391 C39 H393 109.5 no
H392 C39 H393 109.5 no
Si2 C341 C351 113.4(9) yes
Si2 C341 C361 113.8(14) yes
C351 C341 C361 109.2(14) yes
Si2 C341 H3411 106.4 no
C351 C341 H3411 106.4 no
C361 C341 H3411 107.1 no
C341 C351 H3511 109.5 no
C341 C351 H3512 109.6 no
C341 C351 H3513 109.4 no
H3511 C351 H3512 109.5 no
H3511 C351 H3513 109.5 no
H3512 C351 H3513 109.5 no
C341 C361 H3611 109.2 no
C341 C361 H3612 109.1 no
C341 C361 H3613 110.1 no
H3611 C361 H3612 109.5 no
H3611 C361 H3613 109.5 no
H3612 C361 H3613 109.5 no

loop_
_geom_bond_atom_site_label_1
_geom_bond_atom_site_label_2
_geom_bond_distance
_geom_bond_publ_flag
I1 C6 2.100(2) yes
I2 C26 2.103(2) yes
Si1 O4 1.661(2) yes
Si1 C11 1.871(4) yes
Si1 C14 1.881(3) yes
Si1 C17 1.897(4) yes
Si2 O24 1.658(2) yes
Si2 C31 1.878(3) yes
Si2 C34 1.868(6) yes
Si2 C37 1.904(4) yes
Si2 C341 1.943(12) yes
O1 C1 1.417(4) yes
O1 C7 1.417(4) yes
O2 C2 1.414(4) yes
O2 C7 1.423(4) yes
O3 C3 1.422(4) yes
O3 C10 1.414(4) yes
O4 C4 1.427(3) yes
O21 C21 1.416(3) yes
O21 C27 1.432(5) yes
O22 C22 1.424(3) yes
O22 C27 1.427(4) yes
O23 C23 1.427(4) yes
O23 C30 1.407(4) yes
O24 C24 1.429(3) yes
C1 C2 1.545(4) yes
C1 C6 1.504(4) yes
C1 H11 0.950 no
C2 C3 1.522(4) yes
C2 H21 0.950 no
C3 C4 1.530(4) yes
C3 H31 0.950 no
C4 C5 1.506(4) yes
C4 H41 0.950 no
C5 C6 1.317(4) yes
C5 H51 0.950 no
C7 C8 1.497(6) yes
C7 C9 1.519(5) yes
C8 H81 0.950 no
C8 H82 0.950 no
C8 H83 0.950 no
C9 H91 0.950 no
C9 H92 0.950 no
C9 H93 0.950 no
C10 H101 0.950 no
C10 H102 0.950 no
C10 H103 0.950 no
C11 C12 1.534(6) yes
C11 C13 1.526(5) yes
C11 H111 0.950 no
C12 H121 0.950 no
C12 H122 0.950 no
C12 H123 0.950 no
C13 H131 0.950 no
C13 H132 0.950 no
C13 H133 0.950 no
C14 C15 1.535(5) yes
C14 C16 1.533(5) yes
C14 H141 0.950 no
C15 H151 0.950 no
C15 H152 0.950 no
C15 H153 0.950 no
C16 H161 0.950 no
C16 H162 0.950 no
C16 H163 0.950 no
C17 C18 1.520(6) yes
C17 C19 1.526(5) yes
C17 H171 0.950 no
C18 H181 0.950 no
C18 H182 0.950 no
C18 H183 0.950 no
C19 H191 0.950 no
C19 H192 0.950 no
C19 H193 0.950 no
C21 C22 1.533(4) yes
C21 C26 1.503(4) yes
C21 H211 0.950 no
C22 C23 1.519(4) yes
C22 H221 0.950 no
C23 C24 1.523(4) yes
C23 H231 0.950 no
C24 C25 1.511(4) yes
C24 H241 0.950 no
C25 C26 1.318(4) yes
C25 H251 0.950 no
C27 C28 1.497(5) yes
C27 C29 1.523(5) yes
C28 H281 0.950 no
C28 H282 0.950 no
C28 H283 0.950 no
C29 H291 0.950 no
C29 H292 0.950 no
C29 H293 0.950 no
C30 H301 0.950 no
C30 H302 0.950 no
C30 H303 0.950 no
C31 C32 1.538(5) yes
C31 C33 1.542(5) yes
C31 H311 0.950 no
C32 H321 0.950 no
C32 H322 0.950 no
C32 H323 0.950 no
C33 H331 0.950 no
C33 H332 0.950 no
C33 H333 0.950 no
C34 C35 1.533(9) yes
C34 C36 1.502(10) yes
C34 H341 0.950 no
C35 H351 0.950 no
C35 H352 0.950 no
C35 H353 0.950 no
C36 H361 0.950 no
C36 H362 0.950 no
C36 H363 0.950 no
C37 C38 1.513(6) yes
C37 C39 1.537(6) yes
C37 H371 0.950 no
C38 H381 0.950 no
C38 H382 0.950 no
C38 H383 0.950 no
C39 H391 0.950 no
C39 H392 0.950 no
C39 H393 0.950 no
C341 C351 1.559(15) yes
C341 C361 1.522(18) yes
C341 H3411 0.950 no
C351 H3511 0.950 no
C351 H3512 0.950 no
C351 H3513 0.950 no
C361 H3611 0.950 no
C361 H3612 0.950 no
C361 H3613 0.950 no

loop_
_geom_contact_atom_site_label_1
_geom_contact_atom_site_label_2
_geom_contact_distance
_geom_contact_site_symmetry_2
_geom_contact_publ_flag
I1 O22 3.569(2) 2_646 no
O2 C351 3.47(2) . no
O3 C29 3.466(5) 1_556 no
O22 C16 3.549(4) 1_554 no
O23 C9 3.512(5) . no

loop_
_geom_torsion_atom_site_label_1
_geom_torsion_atom_site_label_2
_geom_torsion_atom_site_label_3
_geom_torsion_atom_site_label_4
_geom_torsion
_geom_torsion_publ_flag
I1 C6 C1 O1 71.7(3) no
I1 C6 C1 C2 -172.3(2) no
I1 C6 C5 C4 179.8(2) no
I2 C26 C21 O21 65.3(3) no
I2 C26 C21 C22 -178.5(2) no
I2 C26 C25 C24 177.1(2) no
Si1 O4 C4 C3 121.2(2) no
Si1 O4 C4 C5 -117.3(2) no
Si2 O24 C24 C23 120.2(2) no
Si2 O24 C24 C25 -117.5(2) no
O1 C1 C2 O2 15.4(3) no
O1 C1 C2 C3 135.8(3) no
O1 C1 C6 C5 -106.8(3) no
O1 C7 O2 C2 32.3(4) no
O2 C2 C1 C6 -103.2(3) no
O2 C2 C3 O3 -170.8(2) no
O2 C2 C3 C4 68.3(3) no
O2 C7 O1 C1 -21.7(4) no
O3 C3 C2 C1 72.5(3) no
O3 C3 C4 O4 56.8(3) no
O3 C3 C4 C5 -63.8(3) no
O4 Si1 C11 C12 -66.0(3) no
O4 Si1 C11 C13 167.8(2) no
O4 Si1 C14 C15 -167.0(2) no
O4 Si1 C14 C16 -38.8(3) no
O4 Si1 C17 C18 59.1(3) no
O4 Si1 C17 C19 -67.4(3) no
O4 C4 C3 C2 174.5(2) no
O4 C4 C5 C6 -151.6(3) no
O21 C21 C22 O22 31.3(3) no
O21 C21 C22 C23 150.1(2) no
O21 C21 C26 C25 -116.3(3) no
O21 C27 O22 C22 14.6(3) no
O22 C22 C21 C26 -90.1(3) no
O22 C22 C23 O23 -179.7(2) no
O22 C22 C23 C24 60.3(3) no
O22 C27 O21 C21 6.8(3) no
O23 C23 C22 C21 65.5(3) no
O23 C23 C24 O24 56.0(3) no
O23 C23 C24 C25 -64.8(3) no
O24 Si2 C31 C32 -67.1(3) no
O24 Si2 C31 C33 165.3(3) no
O24 Si2 C34 C35 46.2(5) no
O24 Si2 C34 C36 172.9(6) no
O24 Si2 C37 C38 61.1(4) no
O24 Si2 C37 C39 -65.9(3) no
O24 Si2 C341 C351 -42(1) no
O24 Si2 C341 C361 -168(1) no
O24 C24 C23 C22 171.8(2) no
O24 C24 C25 C26 -146.9(3) no
C1 O1 C7 C8 -138.5(3) no
C1 O1 C7 C9 98.1(4) no
C1 C2 O2 C7 -29.1(3) no
C1 C2 C3 C4 -48.3(3) no
C1 C6 C5 C4 -1.9(4) no
C2 O2 C7 C8 149.7(3) no
C2 O2 C7 C9 -86.3(3) no
C2 C1 O1 C7 3.8(4) no
C2 C1 C6 C5 9.3(4) no
C2 C3 O3 C10 138.2(3) no
C2 C3 C4 C5 54.0(3) no
C3 C2 O2 C7 -153.2(3) no
C3 C2 C1 C6 17.2(3) no
C3 C4 C5 C6 -30.7(4) no
C4 O4 Si1 C11 -46.7(2) no
C4 O4 Si1 C14 -165.6(2) no
C4 O4 Si1 C17 74.2(2) no
C4 C3 O3 C10 -101.6(3) no
C6 C1 O1 C7 125.5(3) no
C11 Si1 C14 C15 76.1(3) no
C11 Si1 C14 C16 -155.8(2) no
C11 Si1 C17 C18 179.0(2) no
C11 Si1 C17 C19 52.6(3) no
C12 C11 Si1 C14 47.7(3) no
C12 C11 Si1 C17 173.6(3) no
C13 C11 Si1 C14 -78.5(3) no
C13 C11 Si1 C17 47.3(3) no
C14 Si1 C17 C18 -55.6(3) no
C14 Si1 C17 C19 178.0(3) no
C15 C14 Si1 C17 -48.6(3) no
C16 C14 Si1 C17 79.5(3) no
C21 O21 C27 C28 -110.9(3) no
C21 O21 C27 C29 125.1(3) no
C21 C22 O22 C27 -28.2(3) no
C21 C22 C23 C24 -54.5(3) no
C21 C26 C25 C24 -1.2(4) no
C22 O22 C27 C28 134.4(3) no
C22 O22 C27 C29 -101.5(3) no
C22 C21 O21 C27 -23.5(3) no
C22 C21 C26 C25 -0.1(4) no
C22 C23 O23 C30 134.7(3) no
C22 C23 C24 C25 51.1(3) no
C23 C22 O22 C27 -150.8(2) no
C23 C22 C21 C26 28.6(3) no
C23 C24 C25 C26 -25.3(4) no
C24 O24 Si2 C31 -59.1(3) no
C24 O24 Si2 C34 172.3(3) no
C24 O24 Si2 C37 58.9(3) no
C24 O24 Si2 C341 -167.3(5) no
C24 C23 O23 C30 -106.5(3) no
C26 C21 O21 C27 98.2(3) no
C31 Si2 C34 C35 -74.4(6) no
C31 Si2 C34 C36 52.2(7) no
C31 Si2 C37 C38 179.9(3) no
C31 Si2 C37 C39 52.9(3) no
C31 Si2 C341 C351 -155(1) no
C31 Si2 C341 C361 79(1) no
C32 C31 Si2 C34 50.2(4) no
C32 C31 Si2 C37 172.6(3) no
C32 C31 Si2 C341 40.5(6) no
C33 C31 Si2 C34 -77.4(4) no
C33 C31 Si2 C37 45.0(3) no
C33 C31 Si2 C341 -87.0(6) no
C34 Si2 C37 C38 -49.4(4) no
C34 Si2 C37 C39 -176.4(4) no
C35 C34 Si2 C37 162.8(5) no
C36 C34 Si2 C37 -70.5(7) no
C37 Si2 C341 C351 83(1) no
C37 Si2 C341 C361 -42(1) no
C38 C37 Si2 C341 -60.8(6) no
C39 C37 Si2 C341 172.2(6) no
